data_9010420
loop_
_publ_author_name
'Ventruti, G.'
'Zema, M.'
'Scordari, F.'
'Pedrazzi, G.'

_publ_section_title
;
 Thermal behavior of a Ti-rich phlogopite from Mt. Vulture (Potenza, Italy):
 An in situ X-ray single-crystal diffraction study
 Sample: T = 673 K
;
_journal_name_full 'American Mineralogist'
_journal_page_first 632
_journal_page_last 643
_journal_paper_doi 10.2138/am.2008.2700
_journal_volume 93
_journal_year 2008
_chemical_compound_source 'trioctahedral mica, Cava St. Antonia, Mt. Vulture, Potenza, Italy'
_chemical_formula_sum 'Al1.225 Fe0.784 K Mg2.216 O12 Si2.695'
_chemical_name_mineral Phlogopite
_space_group_IT_number 12
_symmetry_space_group_name_Hall '-C 2y'
_symmetry_space_group_name_H-M 'C 1 2/m 1'
_cell_angle_alpha 90
_cell_angle_beta 100.069
_cell_angle_gamma 90
_cell_length_a 5.3526
_cell_length_b 9.2727
_cell_length_c 10.2787
_cell_formula_units_Z 2
_cell_volume 502.306
_database_code_amcsd 0004552
_diffrn_ambient_temperature 673
_exptl_crystal_density_diffrn 2.893
_cod_original_formula_sum 'K (Mg2.216 Fe.784) Si2.695 Al1.225 O12'
_cod_database_code 9010420

loop_
_space_group_symop_operation_xyz
x,y,z
1/2+x,1/2+y,z
x,-y,z
1/2+x,1/2-y,z
-x,y,-z
1/2-x,1/2+y,-z
-x,-y,-z
1/2-x,1/2-y,-z

loop_
_atom_site_label
_atom_site_fract_x
_atom_site_fract_y
_atom_site_fract_z
_atom_site_occupancy
_atom_site_U_iso_or_equiv
K 0.00000 0.50000 0.00000 1.02790 0.05800
MgM1 0.00000 0.00000 0.50000 0.73970 0.01720
FeM1 0.00000 0.00000 0.50000 0.26030 0.01720
MgM2 0.00000 0.33520 0.50000 0.73800 0.01900
FeM2 0.00000 0.33520 0.50000 0.26200 0.01900
Si 0.07550 0.16680 0.22680 0.67380 0.01640
Al 0.07550 0.16680 0.22680 0.30620 0.01640
O1 0.31880 0.23560 0.16970 1.00000 0.03400
O2 0.02800 0.00000 0.17210 1.00000 0.03700
O3 0.13150 0.16720 0.39190 1.00000 0.02080
O4 0.12800 0.50000 0.39760 1.00000 0.02300

loop_
_cod_related_entry_id
_cod_related_entry_database
_cod_related_entry_code
1 AMCSD 0004552
